data_7055806
loop_
_publ_author_name
'Shamsutdinova, Nataliya'
'Strelnik, Igor D.'
'Musina, Elvira I.'
'Gerasimova, Tatiana'
'Katsyuba, Sergey'
'Babaev, Vasily'
'Krivolapov, Dmitry'
'Litvinov, Igor'
'Mustafina, Asiya'
'Karasik, Andrey A.'
'Sinyashin, Oleg Geroldovich'

_publ_section_title
;
 &#x201C;Host-guest&#x201D; binding of luminescent dinuclear Au(I) complex
 based on cyclic diphosphine with organic substrates as a reason for
 luminescence tuneability
;
_journal_name_full 'New J. Chem.'
_journal_paper_doi 10.1039/C6NJ02277D
_journal_year 2016
_chemical_formula_moiety 'C28 H30 Au2 Cl2 N4 P2, C2 H3 N'
_chemical_formula_sum 'C30 H33 Au2 Cl2 N5 P2'
_chemical_formula_weight 990.39
_chemical_name_systematic
;
dichloro(1,5-bis(p-tolyl)-3,7-bis(pyridine-2-yl)-1,5-diaza-3,7-
diphosphacyclooctane)gold(I) acetonitrile solvate
;
_space_group_IT_number 15
_symmetry_cell_setting monoclinic
_symmetry_Int_Tables_number 15
_symmetry_space_group_name_Hall '-C 2yc'
_symmetry_space_group_name_H-M 'C 1 2/c 1'
_atom_sites_solution_hydrogens geom
_atom_sites_solution_primary direct
_atom_sites_solution_secondary difmap
_audit_creation_method SHELXL-97
_audit_update_record
;
2016-07-20 deposited with the CCDC.
2016-10-04 downloaded from the CCDC.
;
_cell_angle_alpha 90.00
_cell_angle_beta 119.588(6)
_cell_angle_gamma 90.00
_cell_formula_units_Z 8
_cell_length_a 20.270(12)
_cell_length_b 18.845(11)
_cell_length_c 20.136(12)
_cell_measurement_reflns_used 6055
_cell_measurement_temperature 293(2)
_cell_measurement_theta_max 25.41
_cell_measurement_theta_min 2.28
_cell_volume 6689(7)
_computing_cell_refinement 'Bruker SAINT'
_computing_data_collection 'Bruker APEX2'
_computing_data_reduction 'Bruker SAINT'
_computing_molecular_graphics 'Bruker SHELXTL'
_computing_publication_material 'Bruker SHELXTL'
_computing_structure_refinement 'SHELXL-97 (Sheldrick, 2008)'
_computing_structure_solution 'SHELXS-97 (Sheldrick, 2008)'
_diffrn_ambient_temperature 293(2)
_diffrn_measured_fraction_theta_full 0.988
_diffrn_measured_fraction_theta_max 0.988
_diffrn_measurement_device_type 'Bruker APEX-II CCD'
_diffrn_measurement_method '\f and \w scans'
_diffrn_radiation_monochromator graphite
_diffrn_radiation_source 'fine-focus sealed tube'
_diffrn_radiation_type MoK\a
_diffrn_radiation_wavelength 0.71073
_diffrn_reflns_av_R_equivalents 0.0879
_diffrn_reflns_av_sigmaI/netI 0.0842
_diffrn_reflns_limit_h_max 24
_diffrn_reflns_limit_h_min -23
_diffrn_reflns_limit_k_max 22
_diffrn_reflns_limit_k_min -22
_diffrn_reflns_limit_l_max 24
_diffrn_reflns_limit_l_min -24
_diffrn_reflns_number 21538
_diffrn_reflns_theta_full 25.54
_diffrn_reflns_theta_max 25.54
_diffrn_reflns_theta_min 1.58
_exptl_absorpt_coefficient_mu 9.046
_exptl_absorpt_correction_T_max 0.7730
_exptl_absorpt_correction_T_min 0.4648
_exptl_absorpt_correction_type multi-scan
_exptl_absorpt_process_details SADABS
_exptl_crystal_colour colorless
_exptl_crystal_density_diffrn 1.967
_exptl_crystal_density_method 'not measured'
_exptl_crystal_description prismatic
_exptl_crystal_F_000 3760
_exptl_crystal_size_max 0.10
_exptl_crystal_size_mid 0.04
_exptl_crystal_size_min 0.03
_refine_diff_density_max 3.586
_refine_diff_density_min -2.553
_refine_diff_density_rms 0.286
_refine_ls_extinction_method none
_refine_ls_goodness_of_fit_ref 1.039
_refine_ls_hydrogen_treatment mixed
_refine_ls_matrix_type full
_refine_ls_number_parameters 373
_refine_ls_number_reflns 6194
_refine_ls_number_restraints 0
_refine_ls_restrained_S_all 1.039
_refine_ls_R_factor_all 0.1050
_refine_ls_R_factor_gt 0.0650
_refine_ls_shift/su_max 0.005
_refine_ls_shift/su_mean 0.000
_refine_ls_structure_factor_coef Fsqd
_refine_ls_weighting_details 'calc w=1/[\s^2^(Fo^2^)+(0.1214P)^2^+4.8587P] where P=(Fo^2^+2Fc^2^)/3'
_refine_ls_weighting_scheme calc
_refine_ls_wR_factor_gt 0.1623
_refine_ls_wR_factor_ref 0.2032
_reflns_number_gt 4025
_reflns_number_total 6194
_reflns_threshold_expression >2sigma(I)
_cod_data_source_file c6nj02277d2.cif
_cod_data_source_block s63_1
_cod_depositor_comments
;
The following automatic conversions were performed:

'_symmetry_cell_setting' value 'Monoclinic' changed to 'monoclinic'
according to
/usr/data/users/saulius/crontab/automatic-downloads/rss-feeds/RSC/lib/dictionaries/cif_core.dic
dictionary named 'cif_core.dic' version 2.4.2 from 2011-04-26.

Automatic conversion script
Id: cif_fix_values 4268 2015-11-12 08:31:59Z antanas 
;
_cod_original_sg_symbol_H-M 'C 2/c'
_cod_database_code 7055806

loop_
_symmetry_equiv_pos_site_id
_symmetry_equiv_pos_as_xyz
1 x,y,z
2 -x,y,1/2-z
3 -x,-y,-z
4 x,-y,1/2+z
5 1/2+x,1/2+y,z
6 1/2-x,1/2+y,1/2-z
7 1/2-x,1/2-y,-z
8 1/2+x,1/2-y,1/2+z

loop_
_atom_site_label
_atom_site_type_symbol
_atom_site_fract_x
_atom_site_fract_y
_atom_site_fract_z
_atom_site_U_iso_or_equiv
_atom_site_adp_type
_atom_site_occupancy
_atom_site_symmetry_multiplicity
_atom_site_calc_flag
_atom_site_refinement_flags
Au1 Au 0.47755(3) 0.32123(3) 0.31907(3) 0.0519(2) Uani 1 1 d .
Au2 Au 0.47437(3) 0.21526(3) 0.54674(3) 0.0550(2) Uani 1 1 d .
P1 P 0.5857(2) 0.36275(17) 0.41427(19) 0.0448(8) Uani 1 1 d .
Cl1 Cl 0.3606(2) 0.2850(2) 0.2233(2) 0.0680(11) Uani 1 1 d .
P2 P 0.5832(2) 0.27317(19) 0.6076(2) 0.0494(8) Uani 1 1 d .
Cl2 Cl 0.3608(3) 0.1561(2) 0.4919(2) 0.0796(12) Uani 1 1 d .
N1 N 0.6373(7) 0.2434(5) 0.5073(6) 0.050(3) Uani 1 1 d .
C8 C 0.6096(8) 0.1778(6) 0.4695(8) 0.049(3) Uani 1 1 d .
C7 C 0.6618(8) 0.2982(7) 0.4732(8) 0.050(3) Uani 1 1 d .
H7A H 0.6794 0.2758 0.4414 0.061 Uiso 1 1 calc R
H7B H 0.7042 0.3237 0.5135 0.061 Uiso 1 1 calc R
C22 C 0.4529(8) 0.4028(7) 0.4794(8) 0.050(3) Uani 1 1 d .
C1 C 0.5742(8) 0.4208(6) 0.4823(7) 0.047(3) Uani 1 1 d .
H1A H 0.6244 0.4329 0.5234 0.056 Uiso 1 1 calc R
H1B H 0.5505 0.4646 0.4560 0.056 Uiso 1 1 calc R
N3 N 0.5313(6) 0.3938(6) 0.5156(6) 0.050(3) Uani 1 1 d .
C27 C 0.4109(9) 0.3863(7) 0.5177(9) 0.060(4) Uani 1 1 d .
H27 H 0.4358 0.3673 0.5667 0.072 Uiso 1 1 calc R
C16 C 0.6267(9) 0.2656(8) 0.7110(7) 0.055(3) Uani 1 1 d .
C15 C 0.6599(8) 0.2510(7) 0.5872(7) 0.051(3) Uani 1 1 d .
H15A H 0.6984 0.2877 0.6089 0.061 Uiso 1 1 calc R
H15B H 0.6832 0.2069 0.6130 0.061 Uiso 1 1 calc R
C23 C 0.4120(8) 0.4312(8) 0.4069(8) 0.057(4) Uani 1 1 d .
H23 H 0.4369 0.4425 0.3799 0.068 Uiso 1 1 calc R
N4 N 0.6992(10) 0.2444(8) 0.7582(8) 0.090(5) Uani 1 1 d .
C21 C 0.5729(9) 0.3707(8) 0.5948(8) 0.060(4) Uani 1 1 d .
H21A H 0.5471 0.3884 0.6212 0.072 Uiso 1 1 calc R
H21B H 0.6231 0.3918 0.6188 0.072 Uiso 1 1 calc R
C2 C 0.6339(8) 0.4297(7) 0.3853(7) 0.048(3) Uani 1 1 d .
C24 C 0.3348(9) 0.4430(8) 0.3736(9) 0.069(4) Uani 1 1 d .
H24 H 0.3094 0.4616 0.3244 0.082 Uiso 1 1 calc R
C26 C 0.3357(10) 0.3982(8) 0.4832(11) 0.072(5) Uani 1 1 d .
H26 H 0.3102 0.3855 0.5092 0.087 Uiso 1 1 calc R
C6 C 0.7051(8) 0.4410(8) 0.4287(10) 0.071(5) Uani 1 1 d .
H6 H 0.7336 0.4132 0.4717 0.086 Uiso 1 1 calc R
C10 C 0.5657(9) 0.0577(8) 0.4699(9) 0.066(4) Uani 1 1 d .
H10 H 0.5546 0.0219 0.4946 0.079 Uiso 1 1 calc R
C9 C 0.5928(9) 0.1199(8) 0.5054(8) 0.061(4) Uani 1 1 d .
H9 H 0.6009 0.1258 0.5548 0.073 Uiso 1 1 calc R
C20 C 0.5809(8) 0.2832(9) 0.7357(7) 0.061(4) Uani 1 1 d .
H20 H 0.5318 0.2981 0.7017 0.073 Uiso 1 1 calc R
C13 C 0.5979(9) 0.1657(8) 0.3988(8) 0.060(4) Uani 1 1 d .
H13 H 0.6082 0.2016 0.3735 0.072 Uiso 1 1 calc R
C12 C 0.5706(10) 0.1006(9) 0.3621(9) 0.070(4) Uani 1 1 d .
H12 H 0.5634 0.0940 0.3132 0.084 Uiso 1 1 calc R
C11 C 0.5541(9) 0.0458(8) 0.3970(10) 0.069(4) Uani 1 1 d .
C25 C 0.2934(9) 0.4285(8) 0.4103(10) 0.067(4) Uani 1 1 d .
C18 C 0.6754(11) 0.2563(11) 0.8611(9) 0.083(5) Uani 1 1 d .
H18 H 0.6886 0.2502 0.9121 0.100 Uiso 1 1 calc R
C19 C 0.6044(10) 0.2797(11) 0.8093(10) 0.086(6) Uani 1 1 d .
H19 H 0.5716 0.2937 0.8268 0.103 Uiso 1 1 calc R
C17 C 0.7274(10) 0.2416(10) 0.8379(9) 0.075(5) Uani 1 1 d .
H17 H 0.7776 0.2305 0.8723 0.091 Uiso 1 1 calc R
C28 C 0.2095(9) 0.4438(12) 0.3740(13) 0.106(7) Uani 1 1 d .
H28A H 0.2023 0.4921 0.3842 0.159 Uiso 1 1 calc R
H28B H 0.1871 0.4125 0.3949 0.159 Uiso 1 1 calc R
H28C H 0.1859 0.4367 0.3198 0.159 Uiso 1 1 calc R
C14 C 0.5210(12) -0.0238(9) 0.3560(12) 0.106(7) Uani 1 1 d .
H14A H 0.4863 -0.0146 0.3030 0.159 Uiso 1 1 calc R
H14B H 0.4945 -0.0468 0.3785 0.159 Uiso 1 1 calc R
H14C H 0.5612 -0.0539 0.3606 0.159 Uiso 1 1 calc R
N2 N 0.5884(10) 0.4680(9) 0.3251(10) 0.118(7) Uani 1 1 d .
C4 C 0.6944(17) 0.5361(12) 0.3458(16) 0.114(8) Uani 1 1 d .
H4 H 0.7163 0.5730 0.3327 0.137 Uiso 1 1 calc R
C5 C 0.7373(12) 0.4937(12) 0.4104(18) 0.119(9) Uani 1 1 d .
H5 H 0.7890 0.5025 0.4409 0.143 Uiso 1 1 calc R
C3 C 0.6242(16) 0.5218(12) 0.3059(12) 0.132(11) Uani 1 1 d .
H3 H 0.5950 0.5481 0.2619 0.159 Uiso 1 1 calc R
C50 C 0.3129(12) 0.1139(10) 0.2511(15) 0.084(5) Uani 1 1 d .
C51 C 0.3773(13) 0.1270(14) 0.3262(12) 0.119(8) Uani 1 1 d .
H51A H 0.4157 0.1522 0.3210 0.179 Uiso 1 1 calc R
H51B H 0.3975 0.0826 0.3515 0.179 Uiso 1 1 calc R
H51C H 0.3614 0.1549 0.3557 0.179 Uiso 1 1 calc R
N5 N 0.2642(11) 0.1059(10) 0.1919(13) 0.126(8) Uani 1 1 d .

loop_
_atom_site_aniso_label
_atom_site_aniso_U_11
_atom_site_aniso_U_22
_atom_site_aniso_U_33
_atom_site_aniso_U_23
_atom_site_aniso_U_13
_atom_site_aniso_U_12
Au1 0.0573(4) 0.0530(3) 0.0575(4) -0.0068(2) 0.0376(3) -0.0072(2)
Au2 0.0598(4) 0.0601(4) 0.0461(3) 0.0017(2) 0.0270(3) 0.0002(3)
P1 0.051(2) 0.0462(18) 0.0453(18) 0.0005(14) 0.0302(17) -0.0004(15)
Cl1 0.060(2) 0.093(3) 0.062(2) -0.026(2) 0.038(2) -0.029(2)
P2 0.053(2) 0.061(2) 0.0422(18) 0.0029(15) 0.0299(17) 0.0008(17)
Cl2 0.069(3) 0.092(3) 0.070(3) 0.000(2) 0.029(2) -0.021(2)
N1 0.073(8) 0.049(6) 0.044(6) 0.007(5) 0.040(6) 0.013(6)
C8 0.062(9) 0.036(6) 0.061(8) 0.007(6) 0.039(7) 0.015(6)
C7 0.053(8) 0.057(8) 0.049(7) 0.005(6) 0.032(7) 0.018(7)
C22 0.055(9) 0.052(7) 0.058(8) -0.003(6) 0.038(7) 0.001(6)
C1 0.061(9) 0.045(7) 0.049(7) 0.007(6) 0.038(7) 0.009(6)
N3 0.060(8) 0.058(6) 0.044(6) 0.008(5) 0.035(6) 0.010(6)
C27 0.058(9) 0.057(8) 0.087(11) 0.008(8) 0.053(9) 0.000(7)
C16 0.054(9) 0.071(9) 0.032(6) 0.012(6) 0.015(7) 0.004(7)
C15 0.063(9) 0.054(8) 0.047(7) 0.008(6) 0.035(7) 0.007(7)
C23 0.066(10) 0.064(8) 0.054(8) 0.013(7) 0.041(8) 0.014(7)
N4 0.121(14) 0.092(10) 0.070(9) 0.004(8) 0.057(10) -0.008(10)
C21 0.056(9) 0.068(9) 0.055(8) -0.006(7) 0.027(7) -0.008(7)
C2 0.048(8) 0.053(7) 0.051(8) 0.008(6) 0.031(7) 0.006(6)
C24 0.081(12) 0.050(8) 0.070(10) -0.002(7) 0.034(9) 0.017(8)
C26 0.086(13) 0.049(8) 0.116(14) 0.000(9) 0.076(12) -0.002(8)
C6 0.044(9) 0.047(8) 0.103(12) 0.010(8) 0.020(9) 0.000(7)
C10 0.090(12) 0.058(9) 0.073(10) 0.010(8) 0.058(10) 0.013(8)
C9 0.083(11) 0.067(9) 0.059(8) 0.012(7) 0.056(8) 0.014(8)
C20 0.047(8) 0.116(12) 0.035(7) 0.003(7) 0.033(7) 0.023(8)
C13 0.079(11) 0.062(9) 0.055(9) 0.012(7) 0.045(8) 0.005(8)
C12 0.089(12) 0.076(10) 0.065(10) 0.012(8) 0.052(9) 0.018(9)
C11 0.075(11) 0.055(8) 0.080(11) 0.005(8) 0.042(9) 0.011(8)
C25 0.069(11) 0.054(8) 0.088(11) 0.005(8) 0.045(9) 0.004(8)
C18 0.088(14) 0.114(14) 0.044(8) 0.001(9) 0.030(10) -0.007(11)
C19 0.068(12) 0.154(18) 0.062(10) 0.003(11) 0.052(10) 0.006(11)
C17 0.074(11) 0.098(12) 0.049(8) 0.016(9) 0.026(8) 0.005(10)
C28 0.050(11) 0.117(16) 0.135(18) 0.018(14) 0.033(11) 0.028(11)
C14 0.111(16) 0.070(11) 0.105(15) -0.037(11) 0.029(13) -0.041(11)
N2 0.113(13) 0.089(11) 0.108(13) 0.032(10) 0.021(11) -0.043(10)
C4 0.16(2) 0.087(15) 0.15(2) -0.020(15) 0.12(2) -0.052(17)
C5 0.069(13) 0.077(13) 0.21(3) -0.009(16) 0.066(17) -0.005(11)
C3 0.15(2) 0.096(16) 0.080(14) 0.026(12) 0.006(15) -0.045(16)
C50 0.069(13) 0.072(11) 0.122(17) 0.008(12) 0.055(13) 0.013(10)
C51 0.110(18) 0.16(2) 0.086(15) 0.025(15) 0.047(14) 0.019(16)
N5 0.084(13) 0.078(11) 0.160(19) -0.014(12) 0.017(13) -0.008(10)

loop_
_atom_type_symbol
_atom_type_description
_atom_type_scat_dispersion_real
_atom_type_scat_dispersion_imag
_atom_type_scat_source
C C 0.0033 0.0016 'International Tables Vol C Tables 4.2.6.8 and 6.1.1.4'
H H 0.0000 0.0000 'International Tables Vol C Tables 4.2.6.8 and 6.1.1.4'
N N 0.0061 0.0033 'International Tables Vol C Tables 4.2.6.8 and 6.1.1.4'
P P 0.1023 0.0942 'International Tables Vol C Tables 4.2.6.8 and 6.1.1.4'
Cl Cl 0.1484 0.1585 'International Tables Vol C Tables 4.2.6.8 and 6.1.1.4'
Au Au -2.0133 8.8022 'International Tables Vol C Tables 4.2.6.8 and 6.1.1.4'

loop_
_geom_angle_atom_site_label_1
_geom_angle_atom_site_label_2
_geom_angle_atom_site_label_3
_geom_angle
_geom_angle_site_symmetry_3
P1 Au1 Cl1 175.28(13) .
P1 Au1 Au1 99.26(10) 2_655
Cl1 Au1 Au1 83.89(10) 2_655
P2 Au2 Cl2 175.61(15) .
C1 P1 C2 96.2(6) .
C1 P1 C7 106.4(6) .
C2 P1 C7 104.2(6) .
C1 P1 Au1 114.5(5) .
C2 P1 Au1 114.6(4) .
C7 P1 Au1 118.3(5) .
C16 P2 C15 104.6(7) .
C16 P2 C21 101.2(7) .
C15 P2 C21 104.1(7) .
C16 P2 Au2 112.5(5) .
C15 P2 Au2 119.0(5) .
C21 P2 Au2 113.5(5) .
C8 N1 C15 120.6(11) .
C8 N1 C7 120.2(10) .
C15 N1 C7 117.4(11) .
C13 C8 N1 122.3(12) .
C13 C8 C9 116.3(13) .
N1 C8 C9 121.4(12) .
N1 C7 P1 113.3(9) .
C23 C22 N3 122.3(12) .
C23 C22 C27 116.4(13) .
N3 C22 C27 121.2(13) .
N3 C1 P1 117.6(9) .
C22 N3 C1 120.8(11) .
C22 N3 C21 120.3(11) .
C1 N3 C21 117.7(11) .
C26 C27 C22 120.5(15) .
C20 C16 N4 122.7(13) .
C20 C16 P2 112.6(11) .
N4 C16 P2 124.7(12) .
N1 C15 P2 115.5(10) .
C24 C23 C22 121.3(14) .
C16 N4 C17 119.8(16) .
N3 C21 P2 114.4(10) .
C6 C2 N2 125.2(14) .
C6 C2 P1 119.3(11) .
N2 C2 P1 115.0(11) .
C23 C24 C25 123.1(15) .
C27 C26 C25 123.9(15) .
C2 C6 C5 118.3(18) .
C9 C10 C11 121.2(14) .
C10 C9 C8 122.0(13) .
C16 C20 C19 119.4(14) .
C8 C13 C12 121.7(13) .
C11 C12 C13 121.3(14) .
C12 C11 C10 117.5(15) .
C12 C11 C14 121.5(16) .
C10 C11 C14 120.9(16) .
C24 C25 C26 114.7(15) .
C24 C25 C28 122.4(17) .
C26 C25 C28 122.9(16) .
C19 C18 C17 120.0(15) .
C20 C19 C18 122.3(15) .
C18 C17 N4 115.5(16) .
C2 N2 C3 115.2(17) .
C3 C4 C5 116.9(19) .
C6 C5 C4 121(2) .
C4 C3 N2 123(2) .
N5 C50 C51 177(3) .

loop_
_geom_bond_atom_site_label_1
_geom_bond_atom_site_label_2
_geom_bond_distance
_geom_bond_site_symmetry_2
Au1 P1 2.223(4) .
Au1 Cl1 2.300(4) .
Au1 Au1 3.3265(19) 2_655
Au2 P2 2.212(4) .
Au2 Cl2 2.292(4) .
P1 C1 1.855(12) .
P1 C2 1.858(13) .
P1 C7 1.860(13) .
P2 C16 1.821(13) .
P2 C15 1.842(14) .
P2 C21 1.853(15) .
N1 C8 1.415(17) .
N1 C15 1.445(16) .
N1 C7 1.457(17) .
C8 C13 1.343(19) .
C8 C9 1.440(18) .
C22 C23 1.383(19) .
C22 N3 1.394(16) .
C22 C27 1.437(18) .
C1 N3 1.429(16) .
N3 C21 1.454(17) .
C27 C26 1.34(2) .
C16 C20 1.295(19) .
C16 N4 1.36(2) .
C23 C24 1.38(2) .
N4 C17 1.41(2) .
C2 C6 1.284(19) .
C2 N2 1.32(2) .
C24 C25 1.39(2) .
C26 C25 1.41(2) .
C6 C5 1.34(3) .
C10 C9 1.34(2) .
C10 C11 1.38(2) .
C20 C19 1.32(2) .
C13 C12 1.40(2) .
C12 C11 1.38(2) .
C11 C14 1.52(2) .
C25 C28 1.51(2) .
C18 C19 1.37(2) .
C18 C17 1.38(2) .
N2 C3 1.41(3) .
C4 C3 1.27(3) .
C4 C5 1.40(3) .
C50 N5 1.12(3) .
C50 C51 1.45(3) .
